data_9015853
loop_
_publ_author_name
'Knight, K. S.'
'Henderson, C. M. B.'
'Clark, S. M.'

_publ_section_title
;
 Structural variations in the wesselsite-effenbergerite (Sr1-xBaxCuSi4O10)
 solid solution
 Sample: x = 0.000
;
_journal_name_full 'European Journal of Mineralogy'
_journal_page_first 411
_journal_page_last 423
_journal_paper_doi 10.1127/0935-1221/2010/0022-2025
_journal_volume 22
_journal_year 2010
_chemical_compound_source Synthetic
_chemical_formula_sum 'Cu O10 Si4 Sr'
_chemical_name_mineral Wesselsite
_space_group_IT_number 130
_symmetry_space_group_name_Hall '-P 4a 2ac'
_symmetry_space_group_name_H-M 'P 4/n c c :2'
_cell_angle_alpha 90
_cell_angle_beta 90
_cell_angle_gamma 90
_cell_length_a 7.36657
_cell_length_b 7.36657
_cell_length_c 15.5844
_cell_formula_units_Z 4
_cell_volume 845.709
_database_code_amcsd 0018767
_exptl_crystal_density_diffrn 3.326
_cod_original_sg_symbol_H-M 'P 4/n c c'
_cod_original_formula_sum 'Sr Cu Si4 O10'
_cod_database_code 9015853

loop_
_space_group_symop_operation_xyz
x,y,z
1/2-y,1/2-x,1/2+z
1/2+y,1/2+x,1/2-z
1/2+y,-x,-z
1/2-y,x,z
x,1/2-y,1/2+z
-x,1/2+y,1/2-z
1/2+x,1/2+y,-z
1/2-x,1/2-y,z
y,x,1/2+z
-y,-x,1/2-z
-y,1/2+x,-z
y,1/2-x,z
1/2-x,y,1/2+z
1/2+x,-y,1/2-z
-x,-y,-z

loop_
_atom_site_label
_atom_site_fract_x
_atom_site_fract_y
_atom_site_fract_z
_atom_site_occupancy
_atom_site_U_iso_or_equiv
Sr 0.25000 0.75000 0.00000 1.00000 0.06800
Cu 0.25000 0.25000 0.08850 1.00000 0.08000
Si 0.50820 0.93030 0.15070 1.00000 0.02300
O1 0.45190 0.98110 0.24690 0.50000 0.07000
O2 0.71480 0.00130 0.13100 1.00000 0.07500
O3 0.36680 0.01880 0.08630 1.00000 0.07200

loop_
_cod_related_entry_id
_cod_related_entry_database
_cod_related_entry_code
1 AMCSD 0018767
